data_4343544
loop_
_publ_author_name
'Vologzhanina, Anna V.'
'Belov, Alexander S.'
'Novikov, Valentin V.'
'Dolganov, Alexander V.'
'Romanenko, Galina V.'
'Ovcharenko, Victor I.'
'Korlyukov, Alexander A.'
'Buzin, Mikhail I.'
'Voloshin, Yan Z.'

_publ_section_title
;
 Synthesis and Temperature-Induced Structural Phase and Spin Transitions
 in Hexadecylboron-Capped Cobalt(II) Hexachloroclathrochelate and Its
 Diamagnetic Iron(II)-Encapsulating Analogue.
;
_journal_issue 12
_journal_name_full 'Inorganic chemistry'
_journal_page_first 5827
_journal_page_last 5838
_journal_paper_doi 10.1021/acs.inorgchem.5b00546
_journal_volume 54
_journal_year 2015
_chemical_formula_moiety 'C38 H66 B2 Cl6 Co N6 O6'
_chemical_formula_sum 'C38 H66 B2 Cl6 Co N6 O6'
_chemical_formula_weight 996.22
_chemical_name_systematic
;
 ? 
;
_space_group_IT_number 15
_symmetry_cell_setting monoclinic
_symmetry_space_group_name_Hall '-C 2yc'
_symmetry_space_group_name_H-M 'C 1 2/c 1'
_atom_sites_solution_hydrogens geom
_atom_sites_solution_primary direct
_atom_sites_solution_secondary difmap
_audit_creation_method SHELXL-97
_cell_angle_alpha 90.00
_cell_angle_beta 102.261(16)
_cell_angle_gamma 90.00
_cell_formula_units_Z 4
_cell_length_a 45.071(6)
_cell_length_b 7.9023(13)
_cell_length_c 13.9272(16)
_cell_measurement_reflns_used 1716
_cell_measurement_temperature 230(2)
_cell_measurement_theta_max 19.58
_cell_measurement_theta_min 2.93
_cell_volume 4847.2(12)
_computing_cell_refinement 'APEX2 (Bruker, 2005)'
_computing_data_collection 'APEX2 (Bruker, 2005)'
_computing_data_reduction 'APEX2 (Bruker, 2005)'
_computing_molecular_graphics 'SHELXTL ver. 5.1 (Sheldrick, 2008)'
_computing_publication_material 'SHELXTL ver. 5.1 (Sheldrick, 2008)'
_computing_structure_refinement 'SHELXTL ver. 5.1 (Sheldrick, 2008)'
_computing_structure_solution 'SHELXTL ver. 5.1 (Sheldrick, 2008)'
_diffrn_ambient_temperature 230(2)
_diffrn_measured_fraction_theta_full 0.967
_diffrn_measured_fraction_theta_max 0.967
_diffrn_measurement_device_type 'Bruker APEX-II CCD'
_diffrn_measurement_method '\f and \w scans'
_diffrn_radiation_monochromator graphite
_diffrn_radiation_source 'fine-focus sealed tube'
_diffrn_radiation_type MoK\a
_diffrn_radiation_wavelength 0.71073
_diffrn_reflns_av_R_equivalents 0.1035
_diffrn_reflns_av_sigmaI/netI 0.1396
_diffrn_reflns_limit_h_max 55
_diffrn_reflns_limit_h_min -52
_diffrn_reflns_limit_k_max 3
_diffrn_reflns_limit_k_min -9
_diffrn_reflns_limit_l_max 17
_diffrn_reflns_limit_l_min -17
_diffrn_reflns_number 13499
_diffrn_reflns_theta_full 25.99
_diffrn_reflns_theta_max 25.99
_diffrn_reflns_theta_min 2.62
_diffrn_standards_number 0
_exptl_absorpt_coefficient_mu 0.733
_exptl_absorpt_correction_T_max 0.3679
_exptl_absorpt_correction_T_min 0.2770
_exptl_absorpt_correction_type multi-scan
_exptl_absorpt_process_details 'SADABS (Sheldrick, 1998)'
_exptl_crystal_colour brown
_exptl_crystal_density_diffrn 1.365
_exptl_crystal_density_method 'not measured'
_exptl_crystal_description plate
_exptl_crystal_F_000 2092
_exptl_crystal_size_max 0.45
_exptl_crystal_size_mid 0.35
_exptl_crystal_size_min 0.01
_refine_diff_density_max 0.412
_refine_diff_density_min -0.534
_refine_diff_density_rms 0.064
_refine_ls_extinction_method none
_refine_ls_goodness_of_fit_ref 0.839
_refine_ls_hydrogen_treatment constr
_refine_ls_matrix_type full
_refine_ls_number_parameters 268
_refine_ls_number_reflns 4602
_refine_ls_number_restraints 0
_refine_ls_restrained_S_all 0.839
_refine_ls_R_factor_all 0.1229
_refine_ls_R_factor_gt 0.0465
_refine_ls_shift/su_max 0.000
_refine_ls_shift/su_mean 0.000
_refine_ls_structure_factor_coef Fsqd
_refine_ls_weighting_details 'calc w=1/[\s^2^(Fo^2^)+(0.0050P)^2^+0.0000P] where P=(Fo^2^+2Fc^2^)/3'
_refine_ls_weighting_scheme calc
_refine_ls_wR_factor_gt 0.0682
_refine_ls_wR_factor_ref 0.0807
_reflns_number_gt 2128
_reflns_number_total 4602
_reflns_threshold_expression I>2\s(I)
_cod_data_source_file ic5b00546_si_002.cif
_cod_data_source_block al17a_230
_cod_depositor_comments
;
The following automatic conversions were performed:

'_symmetry_cell_setting' value 'Monoclinic' changed to 'monoclinic'
according to
/usr/data/users/saulius/crontab/automatic-downloads/current/ACS/lib/dictionaries/cif_core.dic
dictionary named 'cif_core.dic' version 2.4.2 from 2011-04-26.

Automatic conversion script
Id: cif_fix_values 3271 2015-04-21 07:52:19Z andrius 
;
_cod_original_cell_volume 4847.2(11)
_cod_original_sg_symbol_H-M 'C 2/c'
_cod_database_code 4343544

loop_
_symmetry_equiv_pos_as_xyz
'x, y, z'
'-x, y, -z+1/2'
'x+1/2, y+1/2, z'
'-x+1/2, y+1/2, -z+1/2'
'-x, -y, -z'
'x, -y, z-1/2'
'-x+1/2, -y+1/2, -z'
'x+1/2, -y+1/2, z-1/2'

loop_
_atom_site_label
_atom_site_type_symbol
_atom_site_fract_x
_atom_site_fract_y
_atom_site_fract_z
_atom_site_U_iso_or_equiv
_atom_site_adp_type
_atom_site_occupancy
_atom_site_symmetry_multiplicity
_atom_site_calc_flag
_atom_site_refinement_flags
Co1 Co 0.0000 0.48695(9) 0.2500 0.0427(2) Uani 1 2 d S
Cl1 Cl 0.03697(2) 1.01242(11) 0.26009(7) 0.0514(3) Uani 1 1 d .
Cl2 Cl 0.02661(2) 0.22862(11) -0.00242(6) 0.0498(3) Uani 1 1 d .
Cl3 Cl -0.04714(2) 0.23984(12) -0.02772(6) 0.0510(3) Uani 1 1 d .
B1 B 0.07028(9) 0.4878(5) 0.2704(3) 0.0302(10) Uani 1 1 d .
O1 O 0.05845(5) 0.6686(3) 0.26332(15) 0.0359(6) Uani 1 1 d .
O2 O 0.05471(6) 0.3918(3) 0.17940(15) 0.0367(6) Uani 1 1 d .
O3 O -0.06236(5) 0.4052(3) 0.14069(15) 0.0383(6) Uani 1 1 d .
N1 N 0.02794(7) 0.6833(3) 0.25558(18) 0.0329(8) Uani 1 1 d .
N2 N 0.02387(7) 0.3906(3) 0.16117(19) 0.0318(7) Uani 1 1 d .
N3 N -0.03191(7) 0.3962(3) 0.14276(19) 0.0308(7) Uani 1 1 d .
C1 C 0.01632(7) 0.8319(4) 0.2538(2) 0.0284(9) Uani 1 1 d .
C2 C 0.00949(8) 0.3194(4) 0.0820(2) 0.0293(9) Uani 1 1 d .
C3 C -0.02347(8) 0.3233(4) 0.0702(2) 0.0303(9) Uani 1 1 d .
C4 C 0.10504(8) 0.4842(4) 0.2774(2) 0.0406(9) Uani 1 1 d .
H4A H 0.1149 0.5564 0.3321 0.049 Uiso 1 1 calc R
H4B H 0.1124 0.3684 0.2920 0.049 Uiso 1 1 calc R
C5 C 0.11444(8) 0.5441(4) 0.1834(2) 0.0412(10) Uani 1 1 d .
H5A H 0.1021 0.4844 0.1272 0.049 Uiso 1 1 calc R
H5B H 0.1099 0.6651 0.1746 0.049 Uiso 1 1 calc R
C6 C 0.14781(8) 0.5165(5) 0.1824(2) 0.0437(10) Uani 1 1 d .
H6A H 0.1532 0.3990 0.2007 0.052 Uiso 1 1 calc R
H6B H 0.1602 0.5901 0.2317 0.052 Uiso 1 1 calc R
C7 C 0.15517(8) 0.5527(4) 0.0827(2) 0.0495(11) Uani 1 1 d .
H7A H 0.1420 0.4827 0.0332 0.059 Uiso 1 1 calc R
H7B H 0.1504 0.6714 0.0659 0.059 Uiso 1 1 calc R
C8 C 0.18782(8) 0.5203(5) 0.0770(2) 0.0467(10) Uani 1 1 d .
H8A H 0.1930 0.4033 0.0972 0.056 Uiso 1 1 calc R
H8B H 0.2010 0.5950 0.1237 0.056 Uiso 1 1 calc R
C9 C 0.19423(8) 0.5479(5) -0.0242(2) 0.0488(11) Uani 1 1 d .
H9A H 0.1811 0.4728 -0.0708 0.059 Uiso 1 1 calc R
H9B H 0.1889 0.6647 -0.0445 0.059 Uiso 1 1 calc R
C10 C 0.22691(8) 0.5164(5) -0.0302(2) 0.0490(11) Uani 1 1 d .
H10A H 0.2323 0.4001 -0.0090 0.059 Uiso 1 1 calc R
H10B H 0.2400 0.5926 0.0158 0.059 Uiso 1 1 calc R
C11 C 0.23342(8) 0.5415(5) -0.1313(2) 0.0502(11) Uani 1 1 d .
H11A H 0.2207 0.4634 -0.1770 0.060 Uiso 1 1 calc R
H11B H 0.2276 0.6569 -0.1532 0.060 Uiso 1 1 calc R
C12 C 0.26625(8) 0.5140(5) -0.1370(2) 0.0491(10) Uani 1 1 d .
H12A H 0.2721 0.3982 -0.1157 0.059 Uiso 1 1 calc R
H12B H 0.2790 0.5914 -0.0909 0.059 Uiso 1 1 calc R
C13 C 0.27281(8) 0.5407(5) -0.2383(2) 0.0497(11) Uani 1 1 d .
H13A H 0.2603 0.4617 -0.2841 0.060 Uiso 1 1 calc R
H13B H 0.2666 0.6557 -0.2601 0.060 Uiso 1 1 calc R
C14 C 0.30565(8) 0.5168(5) -0.2440(2) 0.0499(11) Uani 1 1 d .
H14A H 0.3118 0.4013 -0.2231 0.060 Uiso 1 1 calc R
H14B H 0.3181 0.5946 -0.1975 0.060 Uiso 1 1 calc R
C15 C 0.31229(9) 0.5459(5) -0.3450(2) 0.0550(12) Uani 1 1 d .
H15A H 0.3001 0.4665 -0.3913 0.066 Uiso 1 1 calc R
H15B H 0.3058 0.6606 -0.3665 0.066 Uiso 1 1 calc R
C16 C 0.34534(9) 0.5254(5) -0.3506(3) 0.0556(11) Uani 1 1 d .
H16A H 0.3519 0.4105 -0.3297 0.067 Uiso 1 1 calc R
H16B H 0.3576 0.6046 -0.3044 0.067 Uiso 1 1 calc R
C17 C 0.35141(9) 0.5559(5) -0.4517(3) 0.0551(12) Uani 1 1 d .
H17A H 0.3393 0.4756 -0.4975 0.066 Uiso 1 1 calc R
H17B H 0.3444 0.6700 -0.4729 0.066 Uiso 1 1 calc R
C18 C 0.38467(9) 0.5385(5) -0.4590(3) 0.0652(13) Uani 1 1 d .
H18A H 0.3918 0.4246 -0.4379 0.078 Uiso 1 1 calc R
H18B H 0.3969 0.6197 -0.4142 0.078 Uiso 1 1 calc R
C19 C 0.38946(9) 0.5693(5) -0.5632(3) 0.0795(15) Uani 1 1 d .
H19A H 0.4109 0.5604 -0.5635 0.119 Uiso 1 1 calc R
H19B H 0.3823 0.6816 -0.5848 0.119 Uiso 1 1 calc R
H19C H 0.3783 0.4855 -0.6074 0.119 Uiso 1 1 calc R

loop_
_atom_site_aniso_label
_atom_site_aniso_U_11
_atom_site_aniso_U_22
_atom_site_aniso_U_33
_atom_site_aniso_U_23
_atom_site_aniso_U_13
_atom_site_aniso_U_12
Co1 0.0354(5) 0.0492(5) 0.0438(4) 0.000 0.0092(4) 0.000
Cl1 0.0537(8) 0.0296(5) 0.0690(6) -0.0001(6) 0.0087(6) -0.0088(5)
Cl2 0.0559(8) 0.0601(7) 0.0351(5) -0.0111(5) 0.0137(5) 0.0092(6)
Cl3 0.0518(7) 0.0622(7) 0.0354(5) -0.0153(5) 0.0013(5) -0.0018(6)
B1 0.033(3) 0.029(2) 0.028(2) 0.000(2) 0.006(2) -0.002(2)
O1 0.0315(18) 0.0345(15) 0.0398(14) -0.0009(11) 0.0036(14) -0.0007(12)
O2 0.0319(18) 0.0444(15) 0.0330(14) -0.0090(11) 0.0049(14) -0.0004(13)
O3 0.0303(18) 0.0491(16) 0.0334(14) -0.0102(11) 0.0020(13) 0.0017(12)
N1 0.038(2) 0.0296(18) 0.0318(17) 0.0013(14) 0.0082(18) 0.0002(15)
N2 0.034(2) 0.0280(17) 0.0317(18) 0.0000(14) 0.0036(17) -0.0055(16)
N3 0.028(2) 0.0313(17) 0.0300(16) -0.0041(13) 0.0002(16) 0.0035(15)
C1 0.038(3) 0.0242(19) 0.0215(18) -0.0034(16) 0.002(2) -0.0070(16)
C2 0.038(3) 0.025(2) 0.025(2) 0.0025(16) 0.006(2) 0.0006(18)
C3 0.044(3) 0.026(2) 0.0185(18) -0.0026(16) 0.001(2) -0.0026(18)
C4 0.035(3) 0.050(2) 0.037(2) -0.0020(19) 0.006(2) -0.003(2)
C5 0.029(3) 0.051(3) 0.044(2) 0.0022(18) 0.007(2) 0.0005(19)
C6 0.033(3) 0.056(2) 0.042(2) 0.001(2) 0.007(2) -0.002(2)
C7 0.043(3) 0.065(3) 0.043(2) 0.0000(19) 0.015(2) 0.001(2)
C8 0.035(3) 0.062(3) 0.044(2) -0.003(2) 0.010(2) -0.002(2)
C9 0.042(3) 0.066(3) 0.041(2) -0.0025(19) 0.015(2) -0.002(2)
C10 0.045(3) 0.062(3) 0.043(2) -0.002(2) 0.016(2) -0.001(2)
C11 0.047(3) 0.060(3) 0.046(2) -0.003(2) 0.015(2) 0.000(2)
C12 0.044(3) 0.062(3) 0.042(2) -0.004(2) 0.013(2) -0.001(2)
C13 0.048(3) 0.060(3) 0.043(2) -0.005(2) 0.017(2) 0.002(2)
C14 0.042(3) 0.063(3) 0.047(2) -0.003(2) 0.013(2) -0.002(2)
C15 0.054(3) 0.066(3) 0.049(3) 0.000(2) 0.018(2) 0.002(2)
C16 0.051(3) 0.067(3) 0.049(2) -0.008(2) 0.013(2) -0.002(2)
C17 0.052(3) 0.061(3) 0.055(3) 0.002(2) 0.016(2) 0.005(2)
C18 0.047(3) 0.085(3) 0.063(3) -0.007(2) 0.011(3) 0.002(3)
C19 0.062(4) 0.089(4) 0.097(4) 0.015(3) 0.039(3) 0.008(3)

loop_
_atom_type_symbol
_atom_type_description
_atom_type_scat_dispersion_real
_atom_type_scat_dispersion_imag
_atom_type_scat_source
C C 0.0033 0.0016 'International Tables Vol C Tables 4.2.6.8 and 6.1.1.4'
H H 0.0000 0.0000 'International Tables Vol C Tables 4.2.6.8 and 6.1.1.4'
B B 0.0013 0.0007 'International Tables Vol C Tables 4.2.6.8 and 6.1.1.4'
N N 0.0061 0.0033 'International Tables Vol C Tables 4.2.6.8 and 6.1.1.4'
O O 0.0106 0.0060 'International Tables Vol C Tables 4.2.6.8 and 6.1.1.4'
Cl Cl 0.1484 0.1585 'International Tables Vol C Tables 4.2.6.8 and 6.1.1.4'
Co Co 0.3494 0.9721 'International Tables Vol C Tables 4.2.6.8 and 6.1.1.4'

loop_
_geom_angle_atom_site_label_1
_geom_angle_atom_site_label_2
_geom_angle_atom_site_label_3
_geom_angle
_geom_angle_site_symmetry_1
_geom_angle_site_symmetry_3
N3 Co1 N3 137.44(15) 2 .
N3 Co1 N2 85.82(11) 2 .
N3 Co1 N2 77.91(12) . .
N3 Co1 N2 77.91(12) 2 2
N3 Co1 N2 85.82(11) . 2
N2 Co1 N2 134.24(15) . 2
N3 Co1 N1 84.28(11) 2 .
N3 Co1 N1 131.75(11) . .
N2 Co1 N1 84.25(11) . .
N2 Co1 N1 134.97(11) 2 .
N3 Co1 N1 131.75(11) 2 2
N3 Co1 N1 84.28(11) . 2
N2 Co1 N1 134.97(10) . 2
N2 Co1 N1 84.25(11) 2 2
N1 Co1 N1 77.48(18) . 2
O3 B1 O2 108.7(3) 2 .
O3 B1 O1 108.6(2) 2 .
O2 B1 O1 108.8(3) . .
O3 B1 C4 110.7(3) 2 .
O2 B1 C4 109.0(3) . .
O1 B1 C4 110.9(3) . .
N1 O1 B1 114.8(2) . .
N2 O2 B1 115.7(2) . .
N3 O3 B1 114.6(3) . 2
C1 N1 O1 118.7(3) . .
C1 N1 Co1 117.4(2) . .
O1 N1 Co1 123.8(2) . .
C2 N2 O2 118.2(3) . .
C2 N2 Co1 117.9(3) . .
O2 N2 Co1 123.8(2) . .
C3 N3 O3 117.9(3) . .
C3 N3 Co1 117.8(2) . .
O3 N3 Co1 124.28(19) . .
N1 C1 C1 113.82(19) . 2
N1 C1 Cl1 123.5(3) . .
C1 C1 Cl1 122.70(11) 2 .
N2 C2 C3 113.8(3) . .
N2 C2 Cl2 124.0(3) . .
C3 C2 Cl2 122.2(3) . .
N3 C3 C2 112.6(3) . .
N3 C3 Cl3 124.8(3) . .
C2 C3 Cl3 122.7(3) . .
C5 C4 B1 113.6(3) . .
C5 C4 H4A 108.9 . .
B1 C4 H4A 108.9 . .
C5 C4 H4B 108.9 . .
B1 C4 H4B 108.9 . .
H4A C4 H4B 107.7 . .
C6 C5 C4 114.6(3) . .
C6 C5 H5A 108.6 . .
C4 C5 H5A 108.6 . .
C6 C5 H5B 108.6 . .
C4 C5 H5B 108.6 . .
H5A C5 H5B 107.6 . .
C5 C6 C7 112.9(3) . .
C5 C6 H6A 109.0 . .
C7 C6 H6A 109.0 . .
C5 C6 H6B 109.0 . .
C7 C6 H6B 109.0 . .
H6A C6 H6B 107.8 . .
C8 C7 C6 114.8(3) . .
C8 C7 H7A 108.6 . .
C6 C7 H7A 108.6 . .
C8 C7 H7B 108.6 . .
C6 C7 H7B 108.6 . .
H7A C7 H7B 107.6 . .
C7 C8 C9 113.9(3) . .
C7 C8 H8A 108.8 . .
C9 C8 H8A 108.8 . .
C7 C8 H8B 108.8 . .
C9 C8 H8B 108.8 . .
H8A C8 H8B 107.7 . .
C10 C9 C8 114.1(3) . .
C10 C9 H9A 108.7 . .
C8 C9 H9A 108.7 . .
C10 C9 H9B 108.7 . .
C8 C9 H9B 108.7 . .
H9A C9 H9B 107.6 . .
C9 C10 C11 114.5(3) . .
C9 C10 H10A 108.6 . .
C11 C10 H10A 108.6 . .
C9 C10 H10B 108.6 . .
C11 C10 H10B 108.6 . .
H10A C10 H10B 107.6 . .
C12 C11 C10 114.5(3) . .
C12 C11 H11A 108.6 . .
C10 C11 H11A 108.6 . .
C12 C11 H11B 108.6 . .
C10 C11 H11B 108.6 . .
H11A C11 H11B 107.6 . .
C11 C12 C13 114.5(3) . .
C11 C12 H12A 108.6 . .
C13 C12 H12A 108.6 . .
C11 C12 H12B 108.6 . .
C13 C12 H12B 108.6 . .
H12A C12 H12B 107.6 . .
C14 C13 C12 114.7(3) . .
C14 C13 H13A 108.6 . .
C12 C13 H13A 108.6 . .
C14 C13 H13B 108.6 . .
C12 C13 H13B 108.6 . .
H13A C13 H13B 107.6 . .
C13 C14 C15 114.8(3) . .
C13 C14 H14A 108.6 . .
C15 C14 H14A 108.6 . .
C13 C14 H14B 108.6 . .
C15 C14 H14B 108.6 . .
H14A C14 H14B 107.6 . .
C16 C15 C14 114.9(3) . .
C16 C15 H15A 108.5 . .
C14 C15 H15A 108.5 . .
C16 C15 H15B 108.5 . .
C14 C15 H15B 108.5 . .
H15A C15 H15B 107.5 . .
C15 C16 C17 113.9(3) . .
C15 C16 H16A 108.8 . .
C17 C16 H16A 108.8 . .
C15 C16 H16B 108.8 . .
C17 C16 H16B 108.8 . .
H16A C16 H16B 107.7 . .
C18 C17 C16 114.9(3) . .
C18 C17 H17A 108.5 . .
C16 C17 H17A 108.5 . .
C18 C17 H17B 108.5 . .
C16 C17 H17B 108.5 . .
H17A C17 H17B 107.5 . .
C17 C18 C19 112.7(3) . .
C17 C18 H18A 109.0 . .
C19 C18 H18A 109.0 . .
C17 C18 H18B 109.0 . .
C19 C18 H18B 109.0 . .
H18A C18 H18B 107.8 . .
C18 C19 H19A 109.5 . .
C18 C19 H19B 109.5 . .
H19A C19 H19B 109.5 . .
C18 C19 H19C 109.5 . .
H19A C19 H19C 109.5 . .
H19B C19 H19C 109.5 . .

loop_
_geom_bond_atom_site_label_1
_geom_bond_atom_site_label_2
_geom_bond_distance
_geom_bond_site_symmetry_2
Co1 N3 1.975(3) 2
Co1 N3 1.975(3) .
Co1 N2 1.958(3) .
Co1 N2 1.958(3) 2
Co1 N1 1.989(3) .
Co1 N1 1.989(3) 2
Cl1 C1 1.695(3) .
Cl2 C2 1.696(3) .
Cl3 C3 1.677(3) .
B1 O3 1.508(4) 2
B1 O2 1.516(4) .
B1 O1 1.521(4) .
B1 C4 1.549(5) .
O1 N1 1.362(3) .
O2 N2 1.359(3) .
O3 N3 1.369(3) .
O3 B1 1.508(4) 2
N1 C1 1.284(4) .
N2 C2 1.284(4) .
N3 C3 1.289(3) .
C1 C1 1.453(6) 2
C2 C3 1.460(4) .
C4 C5 1.534(4) .
C4 H4A 0.9800 .
C4 H4B 0.9800 .
C5 C6 1.523(4) .
C5 H5A 0.9800 .
C5 H5B 0.9800 .
C6 C7 1.521(4) .
C6 H6A 0.9800 .
C6 H6B 0.9800 .
C7 C8 1.512(4) .
C7 H7A 0.9800 .
C7 H7B 0.9800 .
C8 C9 1.513(4) .
C8 H8A 0.9800 .
C8 H8B 0.9800 .
C9 C10 1.514(4) .
C9 H9A 0.9800 .
C9 H9B 0.9800 .
C10 C11 1.510(4) .
C10 H10A 0.9800 .
C10 H10B 0.9800 .
C11 C12 1.514(4) .
C11 H11A 0.9800 .
C11 H11B 0.9800 .
C12 C13 1.516(4) .
C12 H12A 0.9800 .
C12 H12B 0.9800 .
C13 C14 1.511(4) .
C13 H13A 0.9800 .
C13 H13B 0.9800 .
C14 C15 1.517(4) .
C14 H14A 0.9800 .
C14 H14B 0.9800 .
C15 C16 1.517(5) .
C15 H15A 0.9800 .
C15 H15B 0.9800 .
C16 C17 1.509(4) .
C16 H16A 0.9800 .
C16 H16B 0.9800 .
C17 C18 1.530(5) .
C17 H17A 0.9800 .
C17 H17B 0.9800 .
C18 C19 1.531(4) .
C18 H18A 0.9800 .
C18 H18B 0.9800 .
C19 H19A 0.9700 .
C19 H19B 0.9700 .
C19 H19C 0.9700 .

loop_
_geom_torsion_atom_site_label_1
_geom_torsion_atom_site_label_2
_geom_torsion_atom_site_label_3
_geom_torsion_atom_site_label_4
_geom_torsion
_geom_torsion_site_symmetry_1
_geom_torsion_site_symmetry_4
O3 B1 O1 N1 -59.0(3) 2 .
O2 B1 O1 N1 59.2(3) . .
C4 B1 O1 N1 179.2(2) . .
O3 B1 O2 N2 62.1(4) 2 .
O1 B1 O2 N2 -56.0(3) . .
C4 B1 O2 N2 -177.2(3) . .
B1 O1 N1 C1 176.8(3) . .
B1 O1 N1 Co1 -1.6(3) . .
N3 Co1 N1 C1 -134.7(2) 2 .
N3 Co1 N1 C1 70.8(3) . .
N2 Co1 N1 C1 139.0(2) . .
N2 Co1 N1 C1 -68.1(3) 2 .
N1 Co1 N1 C1 0.38(17) 2 .
N3 Co1 N1 O1 43.8(2) 2 .
N3 Co1 N1 O1 -110.7(2) . .
N2 Co1 N1 O1 -42.6(2) . .
N2 Co1 N1 O1 110.4(2) 2 .
N1 Co1 N1 O1 178.9(3) 2 .
B1 O2 N2 C2 176.0(3) . .
B1 O2 N2 Co1 -5.3(3) . .
N3 Co1 N2 C2 140.3(2) 2 .
N3 Co1 N2 C2 -0.1(2) . .
N2 Co1 N2 C2 71.7(2) 2 .
N1 Co1 N2 C2 -135.0(2) . .
N1 Co1 N2 C2 -69.1(3) 2 .
N3 Co1 N2 O2 -38.3(2) 2 .
N3 Co1 N2 O2 -178.7(2) . .
N2 Co1 N2 O2 -106.9(2) 2 .
N1 Co1 N2 O2 46.4(2) . .
N1 Co1 N2 O2 112.2(2) 2 .
B1 O3 N3 C3 178.3(3) 2 .
B1 O3 N3 Co1 -1.4(3) 2 .
N3 Co1 N3 C3 -70.3(2) 2 .
N2 Co1 N3 C3 -0.4(2) . .
N2 Co1 N3 C3 -137.3(2) 2 .
N1 Co1 N3 C3 70.4(3) . .
N1 Co1 N3 C3 138.0(2) 2 .
N3 Co1 N3 O3 109.4(2) 2 .
N2 Co1 N3 O3 179.3(2) . .
N2 Co1 N3 O3 42.4(2) 2 .
N1 Co1 N3 O3 -109.8(2) . .
N1 Co1 N3 O3 -42.2(2) 2 .
O1 N1 C1 C1 -179.5(3) . 2
Co1 N1 C1 C1 -1.0(4) . 2
O1 N1 C1 Cl1 0.3(4) . .
Co1 N1 C1 Cl1 178.85(15) . .
O2 N2 C2 C3 179.2(2) . .
Co1 N2 C2 C3 0.5(3) . .
O2 N2 C2 Cl2 -0.8(4) . .
Co1 N2 C2 Cl2 -179.55(15) . .
O3 N3 C3 C2 -179.0(2) . .
Co1 N3 C3 C2 0.7(3) . .
O3 N3 C3 Cl3 0.7(4) . .
Co1 N3 C3 Cl3 -179.57(16) . .
N2 C2 C3 N3 -0.8(4) . .
Cl2 C2 C3 N3 179.3(2) . .
N2 C2 C3 Cl3 179.5(2) . .
Cl2 C2 C3 Cl3 -0.4(4) . .
O3 B1 C4 C5 172.1(3) 2 .
O2 B1 C4 C5 52.6(4) . .
O1 B1 C4 C5 -67.2(4) . .
B1 C4 C5 C6 -171.0(3) . .
C4 C5 C6 C7 171.4(3) . .
C5 C6 C7 C8 -177.7(3) . .
C6 C7 C8 C9 176.8(3) . .
C7 C8 C9 C10 179.7(3) . .
C8 C9 C10 C11 179.2(3) . .
C9 C10 C11 C12 178.7(3) . .
C10 C11 C12 C13 -179.5(3) . .
C11 C12 C13 C14 178.8(3) . .
C12 C13 C14 C15 -179.2(3) . .
C13 C14 C15 C16 178.9(3) . .
C14 C15 C16 C17 -179.7(3) . .
C15 C16 C17 C18 179.1(3) . .
C16 C17 C18 C19 179.5(3) . .
